data_7050517
loop_
_publ_author_name
'Laye, Rebecca H.'
'Bell, Z\"oe R.'
'Ward, Michael D.'

_publ_section_title
;
 Complexes of 2,2'-biphenol with ruthenium(ii), molybdenum(v),
 tungsten(v) and tungsten(vi): structures, electrochemistry and
 spectroscopy
;
_journal_issue 4
_journal_name_full 'New Journal of Chemistry'
_journal_page_first 684
_journal_paper_doi 10.1039/b211997h
_journal_volume 27
_journal_year 2003
_chemical_formula_sum 'C27 H30 B Mo N6 O3'
_chemical_formula_weight 593.32
_chemical_name_systematic
; 
? 
;
_space_group_IT_number 14
_symmetry_cell_setting monoclinic
_symmetry_space_group_name_Hall '-P 2ybc'
_symmetry_space_group_name_H-M 'P 1 21/c 1'
_atom_sites_solution_hydrogens geom
_atom_sites_solution_primary direct
_atom_sites_solution_secondary difmap
_audit_creation_method SHELXL-97
_cell_angle_alpha 90.00
_cell_angle_beta 106.361(17)
_cell_angle_gamma 90.00
_cell_formula_units_Z 4
_cell_length_a 12.848(2)
_cell_length_b 9.7316(14)
_cell_length_c 21.776(5)
_cell_measurement_temperature 100(2)
_cell_volume 2612.4(8)
_computing_structure_refinement 'SHELXL-97 (Sheldrick, 1997)'
_computing_structure_solution 'SHELXS-97 (Sheldrick, 1997)'
_diffrn_ambient_temperature 100(2)
_diffrn_measured_fraction_theta_full 1.000
_diffrn_measured_fraction_theta_max 1.000
_diffrn_measurement_device_type 'Siemens SMART Area Detector'
_diffrn_measurement_method '\w rotation with narrow frames (0.3 degrees)'
_diffrn_radiation_monochromator graphite
_diffrn_radiation_source 'fine-focus sealed tube'
_diffrn_radiation_type MoK\a
_diffrn_radiation_wavelength 0.71073
_diffrn_reflns_av_R_equivalents 0.0656
_diffrn_reflns_av_sigmaI/netI 0.0518
_diffrn_reflns_limit_h_max 16
_diffrn_reflns_limit_h_min -16
_diffrn_reflns_limit_k_max 12
_diffrn_reflns_limit_k_min -12
_diffrn_reflns_limit_l_max 28
_diffrn_reflns_limit_l_min -27
_diffrn_reflns_number 29837
_diffrn_reflns_theta_full 27.49
_diffrn_reflns_theta_max 27.49
_diffrn_reflns_theta_min 1.65
_exptl_absorpt_coefficient_mu 0.544
_exptl_absorpt_correction_T_max 0.86
_exptl_absorpt_correction_T_min 0.83
_exptl_absorpt_correction_type 'Empirical, pseudo-azimuthal scan (SADABS)'
_exptl_crystal_colour green
_exptl_crystal_density_diffrn 1.509
_exptl_crystal_density_method 'not measured'
_exptl_crystal_description block
_exptl_crystal_F_000 1220
_exptl_crystal_size_max 0.3
_exptl_crystal_size_mid 0.3
_exptl_crystal_size_min 0.3
_refine_diff_density_max 0.752
_refine_diff_density_min -0.430
_refine_diff_density_rms 0.087
_refine_ls_extinction_method none
_refine_ls_goodness_of_fit_ref 0.986
_refine_ls_hydrogen_treatment mixed
_refine_ls_matrix_type full
_refine_ls_number_parameters 352
_refine_ls_number_reflns 5998
_refine_ls_number_restraints 0
_refine_ls_restrained_S_all 0.986
_refine_ls_R_factor_all 0.0550
_refine_ls_R_factor_gt 0.0380
_refine_ls_shift/su_max 0.004
_refine_ls_shift/su_mean 0.000
_refine_ls_structure_factor_coef Fsqd
_refine_ls_weighting_details 'calc w=1/[\s^2^(Fo^2^)+(0.0462P)^2^+0.0000P] where P=(Fo^2^+2Fc^2^)/3'
_refine_ls_weighting_scheme calc
_refine_ls_wR_factor_gt 0.0831
_refine_ls_wR_factor_ref 0.0887
_reflns_number_gt 4674
_reflns_number_total 5998
_reflns_threshold_expression >2sigma(I)
_cod_data_source_file b211997h.txt
_cod_data_source_block blinda
_cod_depositor_comments
;
The following automatic conversions were performed:
'_symmetry_cell_setting' value 'Monoclinic' changed to 'monoclinic'
according to '/home/saulius/struct/CIF-dictionaries/cif_core.dic'
dictionary named 'cif_core.dic' version 2.4.1 from 2010-06-29.

Automatic conversion script
Id: cif_fix_enum 1527 2010-12-29 10:47:43Z saulius 
;
_cod_original_cell_volume 2612.5(8)
_cod_original_sg_symbol_H-M P2(1)/c
_cod_database_code 7050517

loop_
_symmetry_equiv_pos_as_xyz
'x, y, z'
'-x, y+1/2, -z+1/2'
'-x, -y, -z'
'x, -y-1/2, z-1/2'

loop_
_atom_site_label
_atom_site_type_symbol
_atom_site_fract_x
_atom_site_fract_y
_atom_site_fract_z
_atom_site_U_iso_or_equiv
_atom_site_adp_type
_atom_site_occupancy
_atom_site_symmetry_multiplicity
_atom_site_calc_flag
_atom_site_refinement_flags
_atom_site_disorder_assembly
_atom_site_disorder_group
Mo1 Mo -0.200752(18) 0.11209(2) 0.123642(11) 0.01527(7) Uani 1 1 d . . .
O1 O -0.09944(14) 0.22523(19) 0.12945(9) 0.0210(4) Uani 1 1 d . . .
O41 O -0.20193(15) 0.07879(19) 0.21073(9) 0.0185(4) Uani 1 1 d . . .
O51 O -0.32215(14) 0.23936(18) 0.11568(8) 0.0180(4) Uani 1 1 d . . .
N11 N -0.21160(18) 0.0922(2) 0.02137(11) 0.0194(5) Uani 1 1 d . . .
N12 N -0.18992(17) -0.0327(2) -0.00210(10) 0.0187(5) Uani 1 1 d . . .
N21 N -0.09671(17) -0.0666(2) 0.13840(11) 0.0184(5) Uani 1 1 d . . .
N22 N -0.11238(17) -0.1746(2) 0.09607(10) 0.0178(5) Uani 1 1 d . . .
N31 N -0.33396(18) -0.0574(2) 0.08729(10) 0.0174(5) Uani 1 1 d . . .
N32 N -0.31435(17) -0.1584(2) 0.04703(10) 0.0175(5) Uani 1 1 d . . .
C13 C -0.1689(2) -0.0137(3) -0.05866(13) 0.0232(6) Uani 1 1 d . . .
C14 C -0.1782(2) 0.1245(3) -0.07236(14) 0.0255(6) Uani 1 1 d . . .
H14A H -0.1683 0.1679 -0.1094 0.031 Uiso 1 1 calc R . .
C15 C -0.2044(2) 0.1881(3) -0.02197(13) 0.0216(6) Uani 1 1 d . . .
C16 C -0.1387(3) -0.1296(3) -0.09534(15) 0.0324(7) Uani 1 1 d . . .
H16A H -0.1977 -0.1970 -0.1061 0.049 Uiso 1 1 calc R . .
H16B H -0.0724 -0.1737 -0.0692 0.049 Uiso 1 1 calc R . .
H16C H -0.1262 -0.0941 -0.1348 0.049 Uiso 1 1 calc R . .
C17 C -0.2225(3) 0.3369(3) -0.01283(14) 0.0277(7) Uani 1 1 d . . .
H17A H -0.2777 0.3476 0.0100 0.042 Uiso 1 1 calc R . .
H17B H -0.2473 0.3820 -0.0547 0.042 Uiso 1 1 calc R . .
H17C H -0.1545 0.3791 0.0122 0.042 Uiso 1 1 calc R . .
C23 C -0.0383(2) -0.2725(3) 0.11971(13) 0.0195(6) Uani 1 1 d . . .
C24 C 0.0271(2) -0.2281(3) 0.17807(13) 0.0200(6) Uani 1 1 d . . .
H24A H 0.0869 -0.2757 0.2055 0.024 Uiso 1 1 calc R . .
C25 C -0.0117(2) -0.1006(3) 0.18867(13) 0.0195(6) Uani 1 1 d . . .
C26 C -0.0319(2) -0.4045(3) 0.08580(15) 0.0288(7) Uani 1 1 d . . .
H26A H -0.0413 -0.3861 0.0403 0.043 Uiso 1 1 calc R . .
H26B H -0.0892 -0.4667 0.0904 0.043 Uiso 1 1 calc R . .
H26C H 0.0391 -0.4472 0.1045 0.043 Uiso 1 1 calc R . .
C27 C 0.0297(2) -0.0101(3) 0.24535(13) 0.0251(6) Uani 1 1 d . . .
H27A H 0.0328 0.0850 0.2311 0.038 Uiso 1 1 calc R . .
H27B H 0.1026 -0.0400 0.2695 0.038 Uiso 1 1 calc R . .
H27C H -0.0189 -0.0155 0.2728 0.038 Uiso 1 1 calc R . .
C33 C -0.4066(2) -0.2295(3) 0.02015(13) 0.0191(6) Uani 1 1 d . . .
C34 C -0.4862(2) -0.1769(3) 0.04366(13) 0.0212(6) Uani 1 1 d . . .
H34A H -0.5594 -0.2071 0.0338 0.025 Uiso 1 1 calc R . .
C35 C -0.4395(2) -0.0702(3) 0.08496(13) 0.0180(6) Uani 1 1 d . . .
C36 C -0.4137(2) -0.3414(3) -0.02780(14) 0.0254(6) Uani 1 1 d . . .
H36A H -0.3596 -0.4122 -0.0096 0.038 Uiso 1 1 calc R . .
H36B H -0.3997 -0.3032 -0.0664 0.038 Uiso 1 1 calc R . .
H36C H -0.4864 -0.3820 -0.0389 0.038 Uiso 1 1 calc R . .
C37 C -0.4967(2) 0.0167(3) 0.12193(14) 0.0222(6) Uani 1 1 d . . .
H37A H -0.4762 0.1132 0.1195 0.033 Uiso 1 1 calc R . .
H37B H -0.4759 -0.0129 0.1668 0.033 Uiso 1 1 calc R . .
H37C H -0.5752 0.0069 0.1038 0.033 Uiso 1 1 calc R . .
C41 C -0.2748(2) 0.0783(3) 0.24474(12) 0.0177(6) Uani 1 1 d . . .
C42 C -0.3363(2) 0.1954(3) 0.24991(12) 0.0172(6) Uani 1 1 d . . .
C43 C -0.4069(2) 0.1835(3) 0.28836(13) 0.0228(6) Uani 1 1 d . . .
H43A H -0.4494 0.2607 0.2929 0.027 Uiso 1 1 calc R . .
C44 C -0.4166(2) 0.0628(3) 0.31988(14) 0.0273(7) Uani 1 1 d . . .
H44A H -0.4658 0.0575 0.3452 0.033 Uiso 1 1 calc R . .
C45 C -0.3545(3) -0.0501(3) 0.31437(15) 0.0283(7) Uani 1 1 d . . .
H45A H -0.3607 -0.1331 0.3360 0.034 Uiso 1 1 calc R . .
C46 C -0.2834(2) -0.0420(3) 0.27735(13) 0.0231(6) Uani 1 1 d . . .
H46A H -0.2400 -0.1193 0.2741 0.028 Uiso 1 1 calc R . .
C51 C -0.3160(2) 0.3469(3) 0.15744(13) 0.0177(6) Uani 1 1 d . . .
C52 C -0.3235(2) 0.3300(3) 0.22018(13) 0.0183(6) Uani 1 1 d . . .
C53 C -0.3205(2) 0.4481(3) 0.25722(14) 0.0228(6) Uani 1 1 d . . .
H53A H -0.3251 0.4387 0.2998 0.027 Uiso 1 1 calc R . .
C54 C -0.3109(2) 0.5782(3) 0.23385(14) 0.0254(7) Uani 1 1 d . . .
H54A H -0.3092 0.6564 0.2602 0.031 Uiso 1 1 calc R . .
C55 C -0.3038(2) 0.5942(3) 0.17215(14) 0.0239(6) Uani 1 1 d . . .
H55A H -0.2969 0.6832 0.1558 0.029 Uiso 1 1 calc R . .
C56 C -0.3069(2) 0.4795(3) 0.13447(13) 0.0211(6) Uani 1 1 d . . .
H56A H -0.3027 0.4908 0.0919 0.025 Uiso 1 1 calc R . .
B1 B -0.2038(2) -0.1658(3) 0.03295(15) 0.0194(6) Uani 1 1 d . . .
H1A H -0.205(2) -0.254(3) 0.0022(13) 0.023 Uiso 1 1 d . . .

loop_
_atom_site_aniso_label
_atom_site_aniso_U_11
_atom_site_aniso_U_22
_atom_site_aniso_U_33
_atom_site_aniso_U_23
_atom_site_aniso_U_13
_atom_site_aniso_U_12
Mo1 0.01373(11) 0.01797(12) 0.01365(12) -0.00061(10) 0.00311(8) 0.00028(10)
O1 0.0173(10) 0.0235(11) 0.0217(10) -0.0032(8) 0.0049(8) -0.0022(8)
O41 0.0164(9) 0.0242(11) 0.0153(9) 0.0006(7) 0.0051(8) 0.0019(8)
O51 0.0155(9) 0.0188(10) 0.0183(10) 0.0010(8) 0.0027(8) 0.0026(8)
N11 0.0178(11) 0.0237(13) 0.0162(12) -0.0008(9) 0.0041(9) -0.0010(9)
N12 0.0163(11) 0.0248(13) 0.0145(12) -0.0013(9) 0.0034(9) 0.0011(10)
N21 0.0150(11) 0.0222(12) 0.0174(12) -0.0026(9) 0.0036(9) 0.0014(9)
N22 0.0163(11) 0.0206(12) 0.0162(12) -0.0028(9) 0.0043(9) 0.0017(9)
N31 0.0178(11) 0.0204(11) 0.0143(11) -0.0005(9) 0.0051(9) 0.0005(9)
N32 0.0171(11) 0.0187(11) 0.0147(11) 0.0001(9) 0.0012(9) 0.0013(9)
C13 0.0184(14) 0.0348(17) 0.0165(14) -0.0042(12) 0.0048(11) -0.0040(12)
C14 0.0269(15) 0.0322(17) 0.0184(14) 0.0006(12) 0.0079(12) -0.0083(13)
C15 0.0203(14) 0.0256(16) 0.0177(14) 0.0013(12) 0.0032(11) -0.0068(12)
C16 0.0379(18) 0.039(2) 0.0254(17) -0.0044(14) 0.0176(14) -0.0034(15)
C17 0.0351(17) 0.0247(16) 0.0231(16) 0.0002(12) 0.0077(13) -0.0075(14)
C23 0.0185(13) 0.0187(14) 0.0221(15) 0.0020(11) 0.0071(11) -0.0002(11)
C24 0.0167(13) 0.0213(15) 0.0210(15) 0.0031(11) 0.0036(11) 0.0025(11)
C25 0.0137(12) 0.0260(15) 0.0190(14) 0.0003(12) 0.0048(11) 0.0008(11)
C26 0.0259(15) 0.0230(16) 0.0341(17) -0.0036(13) 0.0031(13) 0.0045(13)
C27 0.0184(14) 0.0318(17) 0.0204(15) -0.0042(12) -0.0024(12) 0.0039(12)
C33 0.0182(13) 0.0187(14) 0.0174(14) 0.0031(11) 0.0003(11) -0.0009(11)
C34 0.0160(13) 0.0243(15) 0.0202(15) 0.0031(12) 0.0000(11) -0.0027(12)
C35 0.0161(13) 0.0189(14) 0.0166(14) 0.0053(11) 0.0010(11) 0.0003(11)
C36 0.0217(14) 0.0271(16) 0.0231(16) -0.0036(12) -0.0005(12) -0.0008(12)
C37 0.0172(13) 0.0257(15) 0.0247(15) 0.0003(12) 0.0074(12) 0.0003(12)
C41 0.0167(13) 0.0211(15) 0.0132(13) -0.0016(10) 0.0008(11) -0.0030(11)
C42 0.0175(13) 0.0198(14) 0.0127(13) 0.0001(10) 0.0015(10) 0.0001(11)
C43 0.0211(14) 0.0272(16) 0.0200(15) -0.0018(12) 0.0059(12) 0.0024(12)
C44 0.0233(15) 0.0363(17) 0.0246(16) 0.0061(13) 0.0106(13) -0.0041(13)
C45 0.0325(17) 0.0254(16) 0.0274(16) 0.0086(13) 0.0092(14) -0.0012(13)
C46 0.0264(15) 0.0190(15) 0.0226(15) 0.0003(12) 0.0047(12) -0.0005(12)
C51 0.0121(12) 0.0216(14) 0.0173(14) -0.0005(11) 0.0006(10) 0.0017(10)
C52 0.0147(13) 0.0194(14) 0.0198(14) 0.0003(11) 0.0031(11) 0.0014(11)
C53 0.0206(14) 0.0263(15) 0.0203(15) 0.0008(12) 0.0035(12) 0.0042(12)
C54 0.0265(15) 0.0215(16) 0.0268(16) -0.0030(12) 0.0052(13) 0.0015(12)
C55 0.0237(14) 0.0167(15) 0.0280(16) 0.0041(12) 0.0022(12) 0.0008(12)
C56 0.0183(14) 0.0252(15) 0.0183(14) 0.0048(11) 0.0025(11) 0.0006(12)
B1 0.0183(15) 0.0215(16) 0.0176(16) -0.0021(13) 0.0037(13) 0.0007(13)

loop_
_atom_type_symbol
_atom_type_description
_atom_type_scat_dispersion_real
_atom_type_scat_dispersion_imag
_atom_type_scat_source
C C 0.0033 0.0016 'International Tables Vol C Tables 4.2.6.8 and 6.1.1.4'
H H 0.0000 0.0000 'International Tables Vol C Tables 4.2.6.8 and 6.1.1.4'
B B 0.0013 0.0007 'International Tables Vol C Tables 4.2.6.8 and 6.1.1.4'
N N 0.0061 0.0033 'International Tables Vol C Tables 4.2.6.8 and 6.1.1.4'
O O 0.0106 0.0060 'International Tables Vol C Tables 4.2.6.8 and 6.1.1.4'
Mo Mo -1.6832 0.6857 'International Tables Vol C Tables 4.2.6.8 and 6.1.1.4'

loop_
_geom_angle_atom_site_label_1
_geom_angle_atom_site_label_2
_geom_angle_atom_site_label_3
_geom_angle
_geom_angle_site_symmetry_1
_geom_angle_site_symmetry_3
_geom_angle_publ_flag
O1 Mo1 O41 104.85(8) . . ?
O1 Mo1 O51 99.94(8) . . ?
O41 Mo1 O51 88.09(8) . . ?
O1 Mo1 N21 94.73(9) . . ?
O41 Mo1 N21 83.94(8) . . ?
O51 Mo1 N21 164.70(8) . . ?
O1 Mo1 N11 87.75(9) . . ?
O41 Mo1 N11 164.76(8) . . ?
O51 Mo1 N11 98.28(8) . . ?
N21 Mo1 N11 86.55(8) . . ?
O1 Mo1 N31 163.79(8) . . ?
O41 Mo1 N31 90.38(8) . . ?
O51 Mo1 N31 85.86(8) . . ?
N21 Mo1 N31 81.17(8) . . ?
N11 Mo1 N31 76.38(8) . . ?
C41 O41 Mo1 137.76(17) . . ?
C51 O51 Mo1 121.78(15) . . ?
C15 N11 N12 106.9(2) . . ?
C15 N11 Mo1 130.54(19) . . ?
N12 N11 Mo1 119.45(16) . . ?
C13 N12 N11 109.4(2) . . ?
C13 N12 B1 130.6(2) . . ?
N11 N12 B1 119.7(2) . . ?
C25 N21 N22 106.7(2) . . ?
C25 N21 Mo1 129.95(18) . . ?
N22 N21 Mo1 123.21(16) . . ?
C23 N22 N21 109.3(2) . . ?
C23 N22 B1 131.5(2) . . ?
N21 N22 B1 119.2(2) . . ?
C35 N31 N32 105.7(2) . . ?
C35 N31 Mo1 135.04(18) . . ?
N32 N31 Mo1 117.78(15) . . ?
C33 N32 N31 110.0(2) . . ?
C33 N32 B1 129.4(2) . . ?
N31 N32 B1 120.2(2) . . ?
N12 C13 C14 107.8(2) . . ?
N12 C13 C16 122.3(3) . . ?
C14 C13 C16 129.9(3) . . ?
C13 C14 C15 106.9(3) . . ?
N11 C15 C14 109.0(3) . . ?
N11 C15 C17 122.4(2) . . ?
C14 C15 C17 128.6(3) . . ?
N22 C23 C24 108.2(2) . . ?
N22 C23 C26 123.5(3) . . ?
C24 C23 C26 128.3(3) . . ?
C25 C24 C23 106.3(2) . . ?
N21 C25 C24 109.4(2) . . ?
N21 C25 C27 123.1(2) . . ?
C24 C25 C27 127.5(3) . . ?
N32 C33 C34 107.7(2) . . ?
N32 C33 C36 123.2(2) . . ?
C34 C33 C36 129.1(3) . . ?
C33 C34 C35 106.8(2) . . ?
N31 C35 C34 109.8(2) . . ?
N31 C35 C37 124.6(2) . . ?
C34 C35 C37 125.6(2) . . ?
O41 C41 C46 116.8(2) . . ?
O41 C41 C42 122.2(2) . . ?
C46 C41 C42 120.9(2) . . ?
C43 C42 C41 116.9(2) . . ?
C43 C42 C52 120.1(2) . . ?
C41 C42 C52 122.9(2) . . ?
C44 C43 C42 122.0(3) . . ?
C45 C44 C43 119.7(3) . . ?
C46 C45 C44 119.9(3) . . ?
C45 C46 C41 120.5(3) . . ?
O51 C51 C56 117.4(2) . . ?
O51 C51 C52 123.1(2) . . ?
C56 C51 C52 119.4(2) . . ?
C53 C52 C51 117.7(3) . . ?
C53 C52 C42 117.4(2) . . ?
C51 C52 C42 124.8(2) . . ?
C54 C53 C52 122.1(3) . . ?
C55 C54 C53 119.9(3) . . ?
C56 C55 C54 119.3(3) . . ?
C55 C56 C51 121.6(3) . . ?
N32 B1 N22 109.9(2) . . ?
N32 B1 N12 107.6(2) . . ?
N22 B1 N12 108.9(2) . . ?

loop_
_geom_bond_atom_site_label_1
_geom_bond_atom_site_label_2
_geom_bond_distance
_geom_bond_site_symmetry_2
_geom_bond_publ_flag
Mo1 O1 1.6822(18) . ?
Mo1 O41 1.9281(18) . ?
Mo1 O51 1.9608(18) . ?
Mo1 N21 2.162(2) . ?
Mo1 N11 2.200(2) . ?
Mo1 N31 2.348(2) . ?
O41 C41 1.347(3) . ?
O51 C51 1.374(3) . ?
N11 C15 1.349(3) . ?
N11 N12 1.377(3) . ?
N12 C13 1.346(3) . ?
N12 B1 1.540(4) . ?
N21 C25 1.352(3) . ?
N21 N22 1.375(3) . ?
N22 C23 1.343(3) . ?
N22 B1 1.538(4) . ?
N31 C35 1.349(3) . ?
N31 N32 1.386(3) . ?
N32 C33 1.355(3) . ?
N32 B1 1.537(4) . ?
C13 C14 1.375(4) . ?
C13 C16 1.495(4) . ?
C14 C15 1.382(4) . ?
C15 C17 1.489(4) . ?
C23 C24 1.381(4) . ?
C23 C26 1.496(4) . ?
C24 C25 1.380(4) . ?
C25 C27 1.488(4) . ?
C33 C34 1.366(4) . ?
C33 C36 1.494(4) . ?
C34 C35 1.393(4) . ?
C35 C37 1.495(4) . ?
C41 C46 1.390(4) . ?
C41 C42 1.410(4) . ?
C42 C43 1.401(4) . ?
C42 C52 1.491(4) . ?
C43 C44 1.384(4) . ?
C44 C45 1.383(4) . ?
C45 C46 1.380(4) . ?
C51 C56 1.401(4) . ?
C51 C52 1.406(4) . ?
C52 C53 1.398(4) . ?
C53 C54 1.383(4) . ?
C54 C55 1.381(4) . ?
C55 C56 1.379(4) . ?
